data_1549196
loop_
_publ_author_name
'Ullmann, Steve'
'Schnorr, Ren\'e'
'Laube, Christian'
'Abel, Bernd'
'Kersting, Berthold'

_publ_section_title
;
 Photoluminescence properties of tetrahedral zinc(ii) complexes supported
 by calix[4]arene-based salicylaldiminato ligands.
;
_journal_issue 16
_journal_name_full 'Dalton transactions (Cambridge, England : 2003)'
_journal_page_first 5801
_journal_page_last 5811
_journal_paper_doi 10.1039/c8dt00757h
_journal_volume 47
_journal_year 2018
_chemical_formula_sum 'C46 H42 N2 O6'
_chemical_formula_weight 718.81
_space_group_crystal_system triclinic
_space_group_IT_number 2
_space_group_name_Hall '-P 1'
_space_group_name_H-M_alt 'P -1'
_symmetry_space_group_name_Hall '-P 1'
_symmetry_space_group_name_H-M 'P -1'
_atom_sites_solution_hydrogens mixed
_audit_creation_method SHELXL-2014/8
_audit_update_record
;
2018-02-20 deposited with the CCDC.
2018-04-04 downloaded from the CCDC.
;
_cell_angle_alpha 62.73(3)
_cell_angle_beta 78.35(3)
_cell_angle_gamma 79.95(3)
_cell_formula_units_Z 2
_cell_length_a 9.825(2)
_cell_length_b 14.738(3)
_cell_length_c 15.021(3)
_cell_measurement_reflns_used 6500
_cell_measurement_temperature 183(2)
_cell_measurement_theta_max 25.0
_cell_measurement_theta_min 3.0
_cell_volume 1885.1(8)
_computing_structure_refinement 'SHELXL-2014/8 (Sheldrick, 2014)'
_diffrn_ambient_temperature 183(2)
_diffrn_measured_fraction_theta_full 0.981
_diffrn_measured_fraction_theta_max 0.981
_diffrn_measurement_device_type 'STOE IPDS-2'
_diffrn_radiation_monochromator graphite
_diffrn_radiation_source 'fine-focus sealed tube'
_diffrn_radiation_type MoK\a
_diffrn_radiation_wavelength 0.71073
_diffrn_reflns_av_R_equivalents 0.1064
_diffrn_reflns_av_unetI/netI 0.0833
_diffrn_reflns_Laue_measured_fraction_full 0.981
_diffrn_reflns_Laue_measured_fraction_max 0.981
_diffrn_reflns_limit_h_max 12
_diffrn_reflns_limit_h_min -12
_diffrn_reflns_limit_k_max 18
_diffrn_reflns_limit_k_min -18
_diffrn_reflns_limit_l_max 19
_diffrn_reflns_limit_l_min -18
_diffrn_reflns_number 15631
_diffrn_reflns_point_group_measured_fraction_full 0.981
_diffrn_reflns_point_group_measured_fraction_max 0.981
_diffrn_reflns_theta_full 25.242
_diffrn_reflns_theta_max 26.998
_diffrn_reflns_theta_min 1.561
_exptl_absorpt_coefficient_mu 0.084
_exptl_absorpt_process_details
;
Busing, W. R. & Levy, H. A. (1957) Acta Cryst. 10, 180-182. 
and Coppens, P., Leiserowitz, L. & Rabinovich, D. (1965) 
Acta Cryst. 1965, 1035-1038.
;
_exptl_crystal_density_diffrn 1.266
_exptl_crystal_description block
_exptl_crystal_F_000 760
_exptl_crystal_size_max 0.450
_exptl_crystal_size_mid 0.320
_exptl_crystal_size_min 0.220
_refine_diff_density_max 0.433
_refine_diff_density_min -0.337
_refine_diff_density_rms 0.069
_refine_ls_extinction_coef 0.025(4)
_refine_ls_extinction_expression Fc^*^=kFc[1+0.001xFc^2^\l^3^/sin(2\q)]^-1/4^
_refine_ls_extinction_method 'SHELXL-2014/8 (Sheldrick 2014'
_refine_ls_goodness_of_fit_ref 0.930
_refine_ls_hydrogen_treatment mixed
_refine_ls_matrix_type full
_refine_ls_number_parameters 500
_refine_ls_number_reflns 8091
_refine_ls_number_restraints 0
_refine_ls_restrained_S_all 0.930
_refine_ls_R_factor_all 0.0792
_refine_ls_R_factor_gt 0.0632
_refine_ls_shift/su_max 0.000
_refine_ls_shift/su_mean 0.000
_refine_ls_structure_factor_coef Fsqd
_refine_ls_weighting_details 'w=1/[\s^2^(Fo^2^)+(0.1192P)^2^] where P=(Fo^2^+2Fc^2^)/3'
_refine_ls_weighting_scheme calc
_refine_ls_wR_factor_gt 0.1655
_refine_ls_wR_factor_ref 0.1775
_reflns_Friedel_coverage 0.000
_reflns_number_gt 5959
_reflns_number_total 8091
_reflns_threshold_expression 'I > 2\s(I)'
_cod_data_source_file c8dt00757h2.cif
_cod_data_source_block ip2_1592
_cod_depositor_comments 'Adding full bibliography for 1549196--1549197.cif.'
_cod_original_cell_volume 1885.2(8)
_cod_database_code 1549196
_shelx_shelxl_version_number 2014/8
_shelx_space_group_comment
;
The symmetry employed for this shelxl refinement is uniquely defined
by the following loop, which should always be used as a source of
symmetry information in preference to the above space-group names.
They are only intended as comments.
;
_shelx_estimated_absorpt_t_min 0.963
_shelx_estimated_absorpt_t_max 0.982

loop_
_space_group_symop_operation_xyz
'x, y, z'
'-x, -y, -z'

loop_
_atom_site_label
_atom_site_type_symbol
_atom_site_fract_x
_atom_site_fract_y
_atom_site_fract_z
_atom_site_U_iso_or_equiv
_atom_site_adp_type
_atom_site_occupancy
_atom_site_site_symmetry_order
_atom_site_calc_flag
_atom_site_refinement_flags_posn
_atom_site_refinement_flags_adp
C1 C 1.03414(18) 0.61120(13) 0.10723(14) 0.0365(4) Uani 1 1 d . .
C2 C 0.9308(2) 0.70570(13) 0.09236(15) 0.0409(4) Uani 1 1 d . .
H2A H 0.9250 0.7217 0.1503 0.049 Uiso 1 1 calc R U
H2B H 0.9663 0.7649 0.0304 0.049 Uiso 1 1 calc R U
C3 C 0.78533(19) 0.69182(12) 0.08325(14) 0.0368(4) Uani 1 1 d . .
C4 C 0.7322(2) 0.74808(14) -0.00829(15) 0.0449(4) Uani 1 1 d . .
H4 H 0.7866 0.7966 -0.0640 0.054 Uiso 1 1 calc R U
C5 C 0.6026(2) 0.73482(15) -0.01969(15) 0.0488(5) Uani 1 1 d . .
H5 H 0.5672 0.7754 -0.0821 0.059 Uiso 1 1 calc R U
C6 C 0.5235(2) 0.66201(15) 0.06015(15) 0.0439(4) Uani 1 1 d . .
H6 H 0.4352 0.6519 0.0513 0.053 Uiso 1 1 calc R U
C7 C 0.57198(18) 0.60375(13) 0.15291(14) 0.0371(4) Uani 1 1 d . .
C8 C 0.49224(18) 0.51971(14) 0.23913(14) 0.0395(4) Uani 1 1 d . .
H8A H 0.3939 0.5298 0.2276 0.047 Uiso 1 1 calc R U
H8B H 0.4932 0.5234 0.3032 0.047 Uiso 1 1 calc R U
C9 C 0.55636(17) 0.41449(14) 0.24818(13) 0.0367(4) Uani 1 1 d . .
C10 C 0.56290(19) 0.39061(15) 0.16813(14) 0.0417(4) Uani 1 1 d . .
H10 H 0.5210 0.4383 0.1103 0.050 Uiso 1 1 calc R U
C11 C 0.6298(2) 0.29791(15) 0.17092(15) 0.0442(4) Uani 1 1 d . .
H11 H 0.6330 0.2828 0.1154 0.053 Uiso 1 1 calc R U
C12 C 0.6916(2) 0.22805(14) 0.25469(15) 0.0427(4) Uani 1 1 d . .
H12 H 0.7386 0.1655 0.2558 0.051 Uiso 1 1 calc R U
C13 C 0.68572(18) 0.24824(13) 0.33733(13) 0.0369(4) Uani 1 1 d . .
C14 C 0.7616(2) 0.17254(14) 0.42611(14) 0.0404(4) Uani 1 1 d . .
H14A H 0.7291 0.1887 0.4845 0.049 Uiso 1 1 calc R U
H14B H 0.7390 0.1022 0.4464 0.049 Uiso 1 1 calc R U
C15 C 0.91800(19) 0.17734(12) 0.39813(13) 0.0368(4) Uani 1 1 d . .
C16 C 1.0040(2) 0.09864(13) 0.38196(15) 0.0446(4) Uani 1 1 d . .
H16 H 0.9637 0.0403 0.3911 0.054 Uiso 1 1 calc R U
C17 C 1.1451(2) 0.10353(14) 0.35324(17) 0.0481(5) Uani 1 1 d . .
H17 H 1.2019 0.0482 0.3446 0.058 Uiso 1 1 calc R U
C18 C 1.2052(2) 0.19001(14) 0.33670(15) 0.0435(4) Uani 1 1 d . .
H18 H 1.3028 0.1937 0.3160 0.052 Uiso 1 1 calc R U
C19 C 1.12264(18) 0.27118(12) 0.35047(13) 0.0352(4) Uani 1 1 d . .
C20 C 1.18306(18) 0.36982(13) 0.32405(14) 0.0357(4) Uani 1 1 d . .
H20A H 1.2850 0.3562 0.3260 0.043 Uiso 1 1 calc R U
H20B H 1.1406 0.3959 0.3745 0.043 Uiso 1 1 calc R U
C21 C 1.15473(17) 0.45032(13) 0.21897(13) 0.0341(4) Uani 1 1 d . .
C22 C 1.20773(19) 0.43153(14) 0.13519(15) 0.0393(4) Uani 1 1 d . .
H22 H 1.2662 0.3703 0.1439 0.047 Uiso 1 1 calc R U
C23 C 1.1772(2) 0.49995(15) 0.03959(15) 0.0440(4) Uani 1 1 d . .
H23 H 1.2156 0.4860 -0.0167 0.053 Uiso 1 1 calc R U
C24 C 1.0902(2) 0.58921(15) 0.02599(15) 0.0432(4) Uani 1 1 d . .
H24 H 1.0689 0.6357 -0.0398 0.052 Uiso 1 1 calc R U
C25 C 1.06932(17) 0.54175(12) 0.20289(13) 0.0329(3) Uani 1 1 d . .
C26 C 0.98025(18) 0.26303(12) 0.38322(13) 0.0337(4) Uani 1 1 d . .
C27 C 0.61658(17) 0.34106(14) 0.33286(13) 0.0353(4) Uani 1 1 d . .
C28 C 0.70190(18) 0.62154(12) 0.16445(13) 0.0340(4) Uani 1 1 d . .
C29 C 1.0831(2) 0.61683(14) 0.31272(16) 0.0422(4) Uani 1 1 d . .
H29A H 1.1101 0.6807 0.2528 0.051 Uiso 1 1 calc R U
H29B H 1.1689 0.5750 0.3393 0.051 Uiso 1 1 calc R U
C30 C 0.9895(2) 0.64167(15) 0.39222(16) 0.0485(5) Uani 1 1 d . .
H30A H 0.9463 0.5794 0.4445 0.058 Uiso 1 1 calc R U
H30B H 1.0454 0.6640 0.4253 0.058 Uiso 1 1 calc R U
C31 C 0.8339(2) 0.78380(13) 0.38936(14) 0.0398(4) Uani 1 1 d . .
C32 C 0.7222(2) 0.86592(13) 0.35145(14) 0.0391(4) Uani 1 1 d . .
C33 C 0.6661(2) 0.92459(14) 0.40422(15) 0.0441(4) Uani 1 1 d . .
H33 H 0.7018 0.9116 0.4636 0.053 Uiso 1 1 calc R U
C34 C 0.5589(2) 1.00146(14) 0.37040(16) 0.0494(5) Uani 1 1 d . .
H34 H 0.5194 1.0399 0.4073 0.059 Uiso 1 1 calc R U
C35 C 0.5098(2) 1.02168(15) 0.28197(17) 0.0488(5) Uani 1 1 d . .
H35 H 0.4373 1.0750 0.2581 0.059 Uiso 1 1 calc R U
C36 C 0.5640(2) 0.96617(16) 0.22871(17) 0.0485(5) Uani 1 1 d . .
H36 H 0.5299 0.9816 0.1680 0.058 Uiso 1 1 calc R U
C37 C 0.6694(2) 0.88681(14) 0.26346(15) 0.0425(4) Uani 1 1 d . .
C38 C 0.50066(19) 0.33203(16) 0.49200(14) 0.0437(4) Uani 1 1 d . .
H38A H 0.4900 0.2589 0.5141 0.052 Uiso 1 1 calc R U
H38B H 0.4138 0.3731 0.4666 0.052 Uiso 1 1 calc R U
C39 C 0.5268(2) 0.34743(16) 0.57960(15) 0.0472(5) Uani 1 1 d . .
H39A H 0.5571 0.4167 0.5542 0.057 Uiso 1 1 calc R U
H39B H 0.4391 0.3426 0.6269 0.057 Uiso 1 1 calc R U
C40 C 0.6140(2) 0.22892(15) 0.72993(15) 0.0453(4) Uani 1 1 d . .
C41 C 0.7138(2) 0.15073(15) 0.79060(15) 0.0456(4) Uani 1 1 d . .
C42 C 0.6885(3) 0.11165(19) 0.89613(17) 0.0644(6) Uani 1 1 d . .
H42 H 0.6070 0.1367 0.9274 0.077 Uiso 1 1 calc R U
C43 C 0.7818(3) 0.0366(2) 0.95536(19) 0.0744(8) Uani 1 1 d . .
H43 H 0.7636 0.0098 1.0270 0.089 Uiso 1 1 calc R U
C44 C 0.9008(3) 0.00106(17) 0.9099(2) 0.0647(7) Uani 1 1 d . .
H44 H 0.9648 -0.0498 0.9507 0.078 Uiso 1 1 calc R U
C45 C 0.9284(3) 0.03793(16) 0.80691(19) 0.0573(6) Uani 1 1 d . .
H45 H 1.0109 0.0126 0.7768 0.069 Uiso 1 1 calc R U
C46 C 0.8353(2) 0.11266(14) 0.74627(15) 0.0457(4) Uani 1 1 d . .
N1 N 0.87961(18) 0.72304(12) 0.34815(13) 0.0437(4) Uani 1 1 d . .
N2 N 0.63428(18) 0.27006(12) 0.63328(12) 0.0430(4) Uani 1 1 d . .
O1 O 1.00660(12) 0.56065(9) 0.28561(10) 0.0355(3) Uani 1 1 d . .
O2 O 0.73834(13) 0.56584(10) 0.25929(9) 0.0392(3) Uani 1 1 d . .
H2 H 0.8212 0.5739 0.2584 0.059 Uiso 1 1 calc R U
O3 O 0.61752(12) 0.36400(9) 0.41339(9) 0.0365(3) Uani 1 1 d . .
O4 O 0.90679(12) 0.34271(9) 0.40051(10) 0.0373(3) Uani 1 1 d . .
H4A H 0.8211 0.3354 0.4126 0.056 Uiso 1 1 calc R U
O5 O 0.71669(18) 0.83141(12) 0.21067(12) 0.0597(4) Uani 1 1 d . .
H5A H 0.7817 0.7878 0.2374 0.089 Uiso 1 1 calc R U
O6 O 0.86453(17) 0.14647(13) 0.64506(12) 0.0593(4) Uani 1 1 d . .
H6A H 0.8034 0.1933 0.6170 0.089 Uiso 1 1 calc R U
H31 H 0.872(2) 0.7775(16) 0.4475(17) 0.038(5) Uiso 1 1 d . .
H40 H 0.524(3) 0.249(2) 0.766(2) 0.068(8) Uiso 1 1 d . .

loop_
_atom_site_aniso_label
_atom_site_aniso_U_11
_atom_site_aniso_U_22
_atom_site_aniso_U_33
_atom_site_aniso_U_23
_atom_site_aniso_U_13
_atom_site_aniso_U_12
C1 0.0393(8) 0.0299(8) 0.0397(9) -0.0149(7) -0.0023(7) -0.0066(7)
C2 0.0499(10) 0.0276(7) 0.0421(10) -0.0129(7) -0.0065(8) -0.0028(7)
C3 0.0473(9) 0.0261(7) 0.0360(9) -0.0142(7) -0.0078(7) 0.0024(7)
C4 0.0611(11) 0.0310(8) 0.0364(10) -0.0099(7) -0.0085(9) -0.0012(8)
C5 0.0636(12) 0.0386(9) 0.0384(10) -0.0097(8) -0.0207(9) 0.0041(9)
C6 0.0483(10) 0.0427(10) 0.0400(10) -0.0168(8) -0.0153(8) 0.0038(8)
C7 0.0412(9) 0.0355(8) 0.0349(9) -0.0168(7) -0.0099(7) 0.0053(7)
C8 0.0343(8) 0.0447(9) 0.0371(9) -0.0158(8) -0.0081(7) -0.0003(7)
C9 0.0347(8) 0.0411(9) 0.0323(9) -0.0126(7) -0.0053(7) -0.0083(7)
C10 0.0423(9) 0.0471(10) 0.0344(9) -0.0138(8) -0.0095(7) -0.0079(8)
C11 0.0553(11) 0.0462(10) 0.0363(10) -0.0187(8) -0.0103(8) -0.0113(9)
C12 0.0518(10) 0.0377(9) 0.0410(10) -0.0168(8) -0.0076(8) -0.0101(8)
C13 0.0424(9) 0.0338(8) 0.0336(9) -0.0111(7) -0.0070(7) -0.0102(7)
C14 0.0523(10) 0.0328(8) 0.0330(9) -0.0090(7) -0.0087(8) -0.0090(7)
C15 0.0492(9) 0.0272(7) 0.0319(8) -0.0087(6) -0.0116(7) -0.0037(7)
C16 0.0629(12) 0.0268(8) 0.0439(10) -0.0138(7) -0.0127(9) -0.0019(8)
C17 0.0590(11) 0.0291(8) 0.0547(12) -0.0197(8) -0.0098(9) 0.0055(8)
C18 0.0470(10) 0.0352(9) 0.0480(11) -0.0197(8) -0.0096(8) 0.0051(8)
C19 0.0438(9) 0.0277(7) 0.0347(9) -0.0134(6) -0.0120(7) 0.0022(7)
C20 0.0358(8) 0.0333(8) 0.0407(9) -0.0182(7) -0.0090(7) 0.0003(7)
C21 0.0337(8) 0.0324(8) 0.0395(9) -0.0187(7) -0.0042(7) -0.0037(6)
C22 0.0394(9) 0.0369(8) 0.0447(10) -0.0229(8) -0.0025(7) -0.0006(7)
C23 0.0473(10) 0.0469(10) 0.0413(10) -0.0256(8) 0.0023(8) -0.0049(8)
C24 0.0490(10) 0.0395(9) 0.0350(9) -0.0117(7) -0.0019(8) -0.0069(8)
C25 0.0358(8) 0.0297(7) 0.0364(9) -0.0175(7) -0.0024(7) -0.0051(6)
C26 0.0436(9) 0.0270(7) 0.0312(8) -0.0121(6) -0.0113(7) 0.0006(7)
C27 0.0364(8) 0.0409(9) 0.0293(8) -0.0140(7) -0.0041(7) -0.0101(7)
C28 0.0401(8) 0.0289(7) 0.0330(9) -0.0150(7) -0.0086(7) 0.0048(6)
C29 0.0480(10) 0.0347(8) 0.0543(11) -0.0255(8) -0.0199(9) 0.0027(7)
C30 0.0671(12) 0.0385(9) 0.0484(11) -0.0257(9) -0.0271(10) 0.0152(9)
C31 0.0544(10) 0.0311(8) 0.0355(9) -0.0166(7) -0.0098(8) 0.0022(7)
C32 0.0506(10) 0.0279(8) 0.0381(9) -0.0152(7) -0.0045(8) -0.0021(7)
C33 0.0613(11) 0.0308(8) 0.0404(10) -0.0178(7) -0.0028(9) -0.0034(8)
C34 0.0624(12) 0.0331(9) 0.0496(12) -0.0217(8) 0.0030(10) 0.0008(9)
C35 0.0508(10) 0.0329(9) 0.0549(12) -0.0165(8) -0.0055(9) 0.0052(8)
C36 0.0552(11) 0.0428(10) 0.0469(11) -0.0206(9) -0.0129(9) 0.0069(9)
C37 0.0519(10) 0.0366(9) 0.0408(10) -0.0208(8) -0.0075(8) 0.0039(8)
C38 0.0406(9) 0.0492(10) 0.0347(9) -0.0144(8) -0.0013(7) -0.0045(8)
C39 0.0549(11) 0.0457(10) 0.0346(10) -0.0166(8) -0.0076(8) 0.0098(9)
C40 0.0579(11) 0.0426(10) 0.0349(10) -0.0176(8) -0.0069(9) -0.0008(9)
C41 0.0631(12) 0.0364(9) 0.0351(10) -0.0120(7) -0.0116(9) -0.0045(9)
C42 0.0833(16) 0.0604(13) 0.0372(11) -0.0127(10) -0.0109(11) 0.0011(12)
C43 0.099(2) 0.0668(15) 0.0388(12) -0.0049(11) -0.0201(13) -0.0026(15)
C44 0.0916(18) 0.0385(10) 0.0574(14) -0.0087(10) -0.0342(13) 0.0019(11)
C45 0.0711(14) 0.0396(10) 0.0614(14) -0.0197(10) -0.0242(12) 0.0049(10)
C46 0.0613(12) 0.0340(8) 0.0417(10) -0.0136(8) -0.0148(9) -0.0038(8)
N1 0.0584(9) 0.0352(8) 0.0422(9) -0.0223(7) -0.0166(7) 0.0107(7)
N2 0.0545(9) 0.0380(8) 0.0336(8) -0.0142(6) -0.0094(7) 0.0019(7)
O1 0.0402(6) 0.0321(6) 0.0411(7) -0.0219(5) -0.0072(5) -0.0017(5)
O2 0.0401(6) 0.0422(6) 0.0304(6) -0.0103(5) -0.0096(5) -0.0031(5)
O3 0.0394(6) 0.0409(6) 0.0286(6) -0.0138(5) -0.0044(5) -0.0070(5)
O4 0.0365(6) 0.0339(6) 0.0467(7) -0.0228(5) -0.0070(5) -0.0003(5)
O5 0.0769(11) 0.0587(9) 0.0543(9) -0.0382(8) -0.0279(8) 0.0275(8)
O6 0.0683(10) 0.0622(10) 0.0412(8) -0.0216(7) -0.0129(7) 0.0121(8)

loop_
_atom_type_symbol
_atom_type_description
_atom_type_scat_dispersion_real
_atom_type_scat_dispersion_imag
_atom_type_scat_source
C C 0.0033 0.0016 'International Tables Vol C Tables 4.2.6.8 and 6.1.1.4'
H H 0.0000 0.0000 'International Tables Vol C Tables 4.2.6.8 and 6.1.1.4'
N N 0.0061 0.0033 'International Tables Vol C Tables 4.2.6.8 and 6.1.1.4'
O O 0.0106 0.0060 'International Tables Vol C Tables 4.2.6.8 and 6.1.1.4'

loop_
_geom_angle_atom_site_label_1
_geom_angle_atom_site_label_2
_geom_angle_atom_site_label_3
_geom_angle
C24 C1 C25 118.11(16)
C24 C1 C2 120.22(17)
C25 C1 C2 121.59(16)
C3 C2 C1 113.13(14)
C4 C3 C28 117.97(17)
C4 C3 C2 120.15(17)
C28 C3 C2 121.87(16)
C5 C4 C3 121.45(19)
C4 C5 C6 119.93(18)
C5 C6 C7 120.82(18)
C6 C7 C28 118.39(18)
C6 C7 C8 121.98(16)
C28 C7 C8 119.57(15)
C7 C8 C9 110.99(15)
C10 C9 C27 117.47(17)
C10 C9 C8 119.75(16)
C27 C9 C8 122.70(16)
C9 C10 C11 121.27(17)
C12 C11 C10 119.84(18)
C11 C12 C13 120.80(18)
C12 C13 C27 118.05(16)
C12 C13 C14 119.62(17)
C27 C13 C14 122.22(16)
C15 C14 C13 110.91(15)
C16 C15 C26 117.97(17)
C16 C15 C14 120.91(16)
C26 C15 C14 121.06(16)
C17 C16 C15 121.58(17)
C16 C17 C18 119.85(18)
C17 C18 C19 120.42(18)
C26 C19 C18 118.79(16)
C26 C19 C20 119.71(15)
C18 C19 C20 121.38(16)
C19 C20 C21 110.35(14)
C22 C21 C25 117.52(16)
C22 C21 C20 119.84(15)
C25 C21 C20 122.53(16)
C23 C22 C21 121.47(17)
C22 C23 C24 119.86(18)
C1 C24 C23 120.87(18)
O1 C25 C1 118.16(15)
O1 C25 C21 119.44(15)
C1 C25 C21 122.14(16)
O4 C26 C19 115.80(15)
O4 C26 C15 122.87(16)
C19 C26 C15 121.33(16)
C13 C27 O3 118.07(15)
C13 C27 C9 122.53(16)
O3 C27 C9 119.21(16)
O2 C28 C3 123.79(15)
O2 C28 C7 114.90(16)
C3 C28 C7 121.32(16)
O1 C29 C30 107.29(16)
N1 C30 C29 111.01(16)
N1 C31 C32 121.49(17)
C37 C32 C33 119.00(17)
C37 C32 C31 121.27(16)
C33 C32 C31 119.73(17)
C34 C33 C32 120.53(19)
C33 C34 C35 119.31(18)
C36 C35 C34 121.13(18)
C35 C36 C37 120.07(19)
O5 C37 C36 118.27(17)
O5 C37 C32 121.79(17)
C36 C37 C32 119.93(18)
O3 C38 C39 108.28(16)
N2 C39 C38 110.72(16)
N2 C40 C41 122.2(2)
C42 C41 C46 118.6(2)
C42 C41 C40 119.6(2)
C46 C41 C40 121.84(19)
C43 C42 C41 120.5(3)
C44 C43 C42 119.8(2)
C45 C44 C43 121.0(2)
C44 C45 C46 120.0(2)
O6 C46 C45 118.5(2)
O6 C46 C41 121.33(18)
C45 C46 C41 120.1(2)
C31 N1 C30 117.91(16)
C40 N2 C39 117.81(18)
C25 O1 C29 116.08(14)
C27 O3 C38 114.48(14)

loop_
_geom_bond_atom_site_label_1
_geom_bond_atom_site_label_2
_geom_bond_distance
C1 C24 1.388(3)
C1 C25 1.400(3)
C1 C2 1.527(2)
C2 C3 1.520(3)
C3 C4 1.395(3)
C3 C28 1.403(3)
C4 C5 1.377(3)
C5 C6 1.389(3)
C6 C7 1.391(3)
C7 C28 1.406(2)
C7 C8 1.511(3)
C8 C9 1.523(3)
C9 C10 1.386(3)
C9 C27 1.399(2)
C10 C11 1.395(3)
C11 C12 1.384(3)
C12 C13 1.392(3)
C13 C27 1.395(3)
C13 C14 1.525(2)
C14 C15 1.515(3)
C15 C16 1.397(3)
C15 C26 1.405(2)
C16 C17 1.370(3)
C17 C18 1.396(3)
C18 C19 1.397(2)
C19 C26 1.393(3)
C19 C20 1.517(2)
C20 C21 1.524(2)
C21 C22 1.391(3)
C21 C25 1.403(2)
C22 C23 1.382(3)
C23 C24 1.391(3)
C25 O1 1.396(2)
C26 O4 1.370(2)
C27 O3 1.399(2)
C28 O2 1.365(2)
C29 O1 1.437(2)
C29 C30 1.499(3)
C30 N1 1.467(2)
C31 N1 1.281(2)
C31 C32 1.467(3)
C32 C37 1.400(3)
C32 C33 1.402(3)
C33 C34 1.387(3)
C34 C35 1.390(3)
C35 C36 1.367(3)
C36 C37 1.396(3)
C37 O5 1.350(2)
C38 O3 1.437(2)
C38 C39 1.510(3)
C39 N2 1.465(2)
C40 N2 1.278(3)
C40 C41 1.457(3)
C41 C42 1.400(3)
C41 C46 1.404(3)
C42 C43 1.389(4)
C43 C44 1.378(4)
C44 C45 1.369(4)
C45 C46 1.395(3)
C46 O6 1.350(3)
